data_2019937
loop_
_publ_author_name
'Konieczny, Krzysztof'
'Bakowicz, Julia'
'Turowska-Tyrk, Ilona'

_publ_section_title
;
 The crystal and molecular structure of sodium
 4-(2,4,6-triisopropylbenzoyl)benzoate in terms of the photochemical
 behaviour of the anion
;
_journal_coeditor_code KU3156
_journal_issue 5
_journal_name_full 'Acta Crystallographica Section C'
_journal_page_first 410
_journal_page_last 414
_journal_paper_doi 10.1107/S2053229615008141
_journal_volume 71
_journal_year 2015
_chemical_formula_iupac '[Na2 (H2 O1)10] (C23 H27 O3)2, 2H2 O1'
_chemical_formula_moiety 'H10 Na2 O10 2+, 2(C23 H27 O3 -), 2H2 O1'
_chemical_formula_sum 'C46 H78 Na2 O18'
_chemical_formula_weight 965.06
_chemical_name_systematic
;
Di-\m-aqua-bis[tetraaquasodium(I)]
bis[4-(2,4,6-triisopropylbenzoyl)benzoate] dihydrate
;
_space_group_crystal_system triclinic
_space_group_IT_number 2
_space_group_name_Hall '-P 1'
_space_group_name_H-M_alt 'P -1'
_symmetry_space_group_name_Hall '-P 1'
_symmetry_space_group_name_H-M 'P -1'
_atom_sites_solution_hydrogens mixed
_atom_sites_solution_primary direct
_atom_sites_solution_secondary difmap
_audit_creation_method SHELXL-2014/7
_cell_angle_alpha 91.701(8)
_cell_angle_beta 91.617(8)
_cell_angle_gamma 106.471(9)
_cell_formula_units_Z 1
_cell_length_a 6.1299(6)
_cell_length_b 8.7431(9)
_cell_length_c 26.054(3)
_cell_measurement_reflns_used 1454
_cell_measurement_temperature 299(2)
_cell_measurement_theta_max 23.96
_cell_measurement_theta_min 2.34
_cell_volume 1337.5(3)
_computing_cell_refinement
;
CrysAlis PRO (Agilent, 2014)
;
_computing_data_collection
;
CrysAlis PRO (Agilent, 2014)
;
_computing_data_reduction
;
CrysAlis PRO (Agilent, 2014)
;
_computing_molecular_graphics
;
ORTEP-3 for Windows (Farrugia, 2012)
;
_computing_publication_material
;
SHELXL2014 (Sheldrick, 2015)
;
_computing_structure_refinement
;
SHELXL2014 (Sheldrick, 2015)
;
_computing_structure_solution
;
SHELXS2013 (Sheldrick, 2008)
;
_diffrn_ambient_temperature 299(2)
_diffrn_detector_area_resol_mean 15.9718
_diffrn_measured_fraction_theta_full 0.999
_diffrn_measured_fraction_theta_max 0.999
_diffrn_measurement_device_type 'Agilent KM-4 with an Eos CCD detector'
_diffrn_measurement_method '\w scans'
_diffrn_radiation_monochromator graphite
_diffrn_radiation_source 'fine-focus sealed tube'
_diffrn_radiation_type MoK\a
_diffrn_radiation_wavelength 0.71073
_diffrn_reflns_av_R_equivalents 0.0643
_diffrn_reflns_limit_h_max 7
_diffrn_reflns_limit_h_min -7
_diffrn_reflns_limit_k_max 9
_diffrn_reflns_limit_k_min -10
_diffrn_reflns_limit_l_max 30
_diffrn_reflns_limit_l_min -30
_diffrn_reflns_number 8856
_diffrn_reflns_theta_full 24.999
_diffrn_reflns_theta_max 24.999
_diffrn_reflns_theta_min 2.348
_exptl_absorpt_coefficient_mu 0.104
_exptl_absorpt_correction_T_max 1.00000
_exptl_absorpt_correction_T_min 0.91543
_exptl_absorpt_correction_type multi-scan
_exptl_absorpt_process_details
;
(CrysAlis PRO; Agilent, 2014)
;
_exptl_crystal_colour colourless
_exptl_crystal_density_diffrn 1.198
_exptl_crystal_description block
_exptl_crystal_F_000 520
_exptl_crystal_size_max 0.40
_exptl_crystal_size_mid 0.35
_exptl_crystal_size_min 0.10
_refine_diff_density_max 0.195
_refine_diff_density_min -0.184
_refine_ls_extinction_method none
_refine_ls_goodness_of_fit_ref 1.087
_refine_ls_hydrogen_treatment mixed
_refine_ls_matrix_type full
_refine_ls_number_parameters 334
_refine_ls_number_reflns 4712
_refine_ls_number_restraints 18
_refine_ls_restrained_S_all 1.086
_refine_ls_R_factor_all 0.1505
_refine_ls_R_factor_gt 0.0787
_refine_ls_shift/su_max 0.000
_refine_ls_shift/su_mean 0.000
_refine_ls_structure_factor_coef Fsqd
_refine_ls_weighting_details 'w=1/[\s^2^(Fo^2^)+(0.0583P)^2^+0.1095P] where P=(Fo^2^+2Fc^2^)/3'
_refine_ls_weighting_scheme calc
_refine_ls_wR_factor_gt 0.1383
_refine_ls_wR_factor_ref 0.1629
_reflns_number_gt 2699
_reflns_number_total 4712
_reflns_threshold_expression I>2\s(I)
_cod_data_source_file ku3156sup1.cf
_cod_data_source_block I
_cod_database_code 2019937
_shelx_space_group_comment
;
The symmetry employed for this shelxl refinement is uniquely defined
by the following loop, which should always be used as a source of
symmetry information in preference to the above space-group names.
They are only intended as comments.
;

loop_
_space_group_symop_operation_xyz
'x, y, z'
'-x, -y, -z'

loop_
_atom_site_type_symbol
_atom_site_label
_atom_site_fract_x
_atom_site_fract_y
_atom_site_fract_z
_atom_site_U_iso_or_equiv
_atom_site_adp_type
_atom_site_calc_flag
_atom_site_occupancy
O O1 0.1404(4) 0.8044(4) 0.29801(11) 0.0771(9) Uani d 1
O O2 0.3166(4) 0.3187(3) 0.09624(10) 0.0660(8) Uani d 1
O O3 0.6720(4) 0.4708(3) 0.09291(9) 0.0527(7) Uani d 1
C C1 0.6308(5) 1.0743(4) 0.30487(12) 0.0388(9) Uani d 1
C C2 0.8078(6) 1.1701(4) 0.33607(13) 0.0402(9) Uani d 1
H H2 0.8727 1.2753 0.3275 0.048 Uiso calc 1
C C3 0.8910(5) 1.1142(4) 0.37947(13) 0.0370(8) Uani d 1
C C4 0.7915(6) 0.9567(4) 0.39115(13) 0.0421(9) Uani d 1
H H4 0.8453 0.9171 0.4201 0.051 Uiso calc 1
C C5 0.6148(6) 0.8556(4) 0.36137(13) 0.0386(9) Uani d 1
C C6 0.5343(5) 0.9177(4) 0.31852(12) 0.0368(8) Uani d 1
C C7 0.3346(6) 0.8121(4) 0.28701(13) 0.0436(9) Uani d 1
C C8 0.3782(5) 0.7172(4) 0.24152(12) 0.0343(8) Uani d 1
C C9 0.1938(5) 0.6127(4) 0.21513(13) 0.0422(9) Uani d 1
H H9 0.0473 0.6028 0.2260 0.051 Uiso calc 1
C C10 0.2244(6) 0.5237(4) 0.17324(13) 0.0442(9) Uani d 1
H H10 0.0987 0.4537 0.1561 0.053 Uiso calc 1
C C11 0.4418(5) 0.5370(4) 0.15602(12) 0.0328(8) Uani d 1
C C12 0.6262(5) 0.6431(4) 0.18260(12) 0.0381(8) Uani d 1
H H12 0.7726 0.6544 0.1715 0.046 Uiso calc 1
C C13 0.5960(5) 0.7312(4) 0.22482(13) 0.0388(9) Uani d 1
H H13 0.7214 0.8004 0.2423 0.047 Uiso calc 1
C C14 0.4789(6) 0.4356(4) 0.11191(13) 0.0397(9) Uani d 1
C C15 0.5415(6) 1.1416(5) 0.25813(14) 0.0520(10) Uani d 1
H H15 0.4400 1.0506 0.2385 0.062 Uiso calc 1
C C16 0.3995(9) 1.2495(7) 0.27315(19) 0.111(2) Uani d 1
H H16A 0.2834 1.1950 0.2955 0.166 Uiso calc 1
H H16B 0.4947 1.3442 0.2906 0.166 Uiso calc 1
H H16C 0.3297 1.2782 0.2429 0.166 Uiso calc 1
C C17 0.7254(8) 1.2210(6) 0.22313(16) 0.0898(16) Uani d 1
H H17A 0.8124 1.1491 0.2143 0.135 Uiso calc 1
H H17B 0.6584 1.2495 0.1924 0.135 Uiso calc 1
H H17C 0.8234 1.3155 0.2402 0.135 Uiso calc 1
C C18 1.0784(6) 1.2227(4) 0.41362(13) 0.0460(9) Uani d 1
H H18 1.1429 1.3199 0.3950 0.055 Uiso calc 1
C C19 1.2711(6) 1.1503(5) 0.42599(17) 0.0716(13) Uani d 1
H H19A 1.3848 1.2239 0.4477 0.107 Uiso calc 1
H H19B 1.2124 1.0527 0.4434 0.107 Uiso calc 1
H H19C 1.3377 1.1286 0.3947 0.107 Uiso calc 1
C C20 0.9808(7) 1.2714(5) 0.46242(15) 0.0691(12) Uani d 1
H H20A 1.1014 1.3402 0.4837 0.104 Uiso calc 1
H H20B 0.8712 1.3269 0.4537 0.104 Uiso calc 1
H H20C 0.9083 1.1778 0.4807 0.104 Uiso calc 1
C C21 0.5098(6) 0.6856(4) 0.37746(14) 0.0505(10) Uani d 1
H H21 0.4021 0.6298 0.3499 0.061 Uiso calc 1
C C22 0.3753(9) 0.6868(6) 0.42576(18) 0.1007(18) Uani d 1
H H22A 0.2656 0.7446 0.4199 0.151 Uiso calc 1
H H22B 0.2981 0.5792 0.4340 0.151 Uiso calc 1
H H22C 0.4776 0.7376 0.4538 0.151 Uiso calc 1
C C23 0.6853(8) 0.5961(5) 0.3846(2) 0.0947(16) Uani d 1
H H23A 0.6120 0.4897 0.3947 0.142 Uiso calc 1
H H23B 0.7595 0.5916 0.3529 0.142 Uiso calc 1
H H23C 0.7961 0.6501 0.4108 0.142 Uiso calc 1
Na Na1 0.7106(2) 0.16169(16) -0.02262(5) 0.0495(4) Uani d 1
O O4 0.8355(4) 0.2101(3) 0.07037(11) 0.0584(7) Uani d 1
H HO4A 0.791(7) 0.291(4) 0.0760(16) 0.088 Uiso d 1
H HO4B 0.971(4) 0.231(5) 0.0797(17) 0.088 Uiso d 1
O O5 0.7487(7) 0.4386(4) -0.01540(12) 0.0804(9) Uani d 1
H HO5A 0.771(9) 0.505(5) -0.0370(14) 0.121 Uiso d 1
H HO5B 0.703(9) 0.461(6) 0.0125(11) 0.121 Uiso d 1
O O6 1.0667(5) 0.2167(3) -0.06548(10) 0.0560(7) Uani d 1
H HO6A 1.145(6) 0.304(3) -0.0739(15) 0.084 Uiso d 1
H HO6B 1.043(7) 0.156(4) -0.0907(11) 0.084 Uiso d 1
O O7 0.4926(5) 0.0655(4) -0.10448(13) 0.0760(9) Uani d 1
H HO7A 0.459(8) 0.132(4) -0.1209(19) 0.114 Uiso d 1
H HO7B 0.387(6) -0.015(4) -0.0992(19) 0.114 Uiso d 1
O O8 0.6689(4) -0.1145(3) -0.01261(10) 0.0481(7) Uani d 1
H HO8A 0.739(6) -0.141(5) 0.0108(10) 0.072 Uiso d 1
H HO8B 0.667(7) -0.172(4) -0.0385(10) 0.072 Uiso d 1
O O9 0.1088(7) 0.0001(5) 0.14832(17) 0.1067(12) Uani d 1
H HO9A 0.227(7) -0.027(7) 0.142(3) 0.160 Uiso d 1
H HO9B 0.148(10) 0.101(2) 0.150(3) 0.160 Uiso d 1

loop_
_atom_site_aniso_label
_atom_site_aniso_U_11
_atom_site_aniso_U_22
_atom_site_aniso_U_33
_atom_site_aniso_U_12
_atom_site_aniso_U_13
_atom_site_aniso_U_23
O1 0.0361(16) 0.106(2) 0.079(2) 0.0089(16) 0.0034(14) -0.0447(17)
O2 0.0478(16) 0.065(2) 0.0765(19) 0.0067(15) -0.0014(14) -0.0400(15)
O3 0.0473(16) 0.0507(17) 0.0590(17) 0.0129(13) 0.0103(13) -0.0112(12)
C1 0.037(2) 0.042(2) 0.035(2) 0.0080(18) 0.0030(17) 0.0005(17)
C2 0.043(2) 0.028(2) 0.046(2) 0.0028(17) 0.0054(18) 0.0024(16)
C3 0.0346(19) 0.034(2) 0.037(2) 0.0013(17) 0.0014(16) -0.0006(16)
C4 0.049(2) 0.036(2) 0.038(2) 0.0058(18) -0.0027(18) 0.0060(16)
C5 0.041(2) 0.031(2) 0.039(2) 0.0025(17) 0.0029(17) -0.0043(16)
C6 0.0348(19) 0.039(2) 0.033(2) 0.0057(17) 0.0010(16) -0.0052(16)
C7 0.037(2) 0.045(2) 0.046(2) 0.0062(18) 0.0031(18) -0.0041(17)
C8 0.0339(19) 0.034(2) 0.035(2) 0.0110(17) -0.0015(16) -0.0031(15)
C9 0.0244(18) 0.045(2) 0.052(2) 0.0028(17) -0.0012(17) -0.0082(18)
C10 0.033(2) 0.048(2) 0.045(2) 0.0042(18) -0.0062(18) -0.0135(18)
C11 0.0315(19) 0.0320(19) 0.036(2) 0.0104(16) -0.0011(16) 0.0024(15)
C12 0.0284(19) 0.042(2) 0.044(2) 0.0109(17) 0.0018(17) -0.0025(17)
C13 0.0275(19) 0.040(2) 0.043(2) 0.0008(16) -0.0035(17) -0.0077(17)
C14 0.042(2) 0.036(2) 0.043(2) 0.0165(19) -0.0042(19) -0.0057(17)
C15 0.054(2) 0.053(3) 0.045(2) 0.009(2) -0.007(2) 0.0075(19)
C16 0.130(5) 0.152(5) 0.094(4) 0.105(5) 0.018(3) 0.037(4)
C17 0.090(4) 0.119(4) 0.060(3) 0.024(3) 0.010(3) 0.044(3)
C18 0.047(2) 0.041(2) 0.039(2) -0.0043(18) -0.0041(18) -0.0007(17)
C19 0.048(3) 0.080(3) 0.077(3) 0.005(2) -0.014(2) -0.005(2)
C20 0.076(3) 0.062(3) 0.055(3) 0.000(2) -0.006(2) -0.018(2)
C21 0.056(2) 0.032(2) 0.053(2) -0.0033(19) -0.003(2) -0.0002(17)
C22 0.123(4) 0.062(3) 0.092(4) -0.020(3) 0.042(3) 0.006(3)
C23 0.092(4) 0.042(3) 0.144(5) 0.008(3) -0.011(3) 0.018(3)
Na1 0.0454(8) 0.0408(9) 0.0601(9) 0.0081(7) 0.0089(7) -0.0011(7)
O4 0.0507(17) 0.0569(19) 0.0703(19) 0.0218(15) -0.0064(15) -0.0099(14)
O5 0.117(3) 0.053(2) 0.073(2) 0.0261(19) 0.008(2) 0.0076(16)
O6 0.0544(18) 0.0521(19) 0.0581(18) 0.0093(15) 0.0074(15) -0.0010(13)
O7 0.080(2) 0.067(2) 0.078(2) 0.0179(18) -0.0062(18) 0.0105(17)
O8 0.0517(16) 0.0450(17) 0.0495(17) 0.0181(13) -0.0026(13) -0.0084(13)
O9 0.112(3) 0.092(3) 0.108(3) 0.018(2) -0.005(2) -0.017(2)

loop_
_atom_type_symbol
_atom_type_description
_atom_type_scat_dispersion_real
_atom_type_scat_dispersion_imag
_atom_type_scat_source
C C 0.0033 0.0016 'International Tables Vol C Tables 4.2.6.8 and 6.1.1.4'
H H 0.0000 0.0000 'International Tables Vol C Tables 4.2.6.8 and 6.1.1.4'
O O 0.0106 0.0060 'International Tables Vol C Tables 4.2.6.8 and 6.1.1.4'
Na Na 0.0362 0.0249 'International Tables Vol C Tables 4.2.6.8 and 6.1.1.4'

loop_
_geom_angle_atom_site_label_1
_geom_angle_atom_site_label_2
_geom_angle_atom_site_label_3
_geom_angle_site_symmetry_1
_geom_angle_site_symmetry_3
_geom_angle
C6 C1 C2 . . 118.1(3)
C6 C1 C15 . . 121.3(3)
C2 C1 C15 . . 120.6(3)
C3 C2 C1 . . 122.3(3)
C3 C2 H2 . . 118.8
C1 C2 H2 . . 118.8
C2 C3 C4 . . 117.5(3)
C2 C3 C18 . . 121.1(3)
C4 C3 C18 . . 121.4(3)
C3 C4 C5 . . 122.7(3)
C3 C4 H4 . . 118.7
C5 C4 H4 . . 118.7
C4 C5 C6 . . 117.8(3)
C4 C5 C21 . . 119.7(3)
C6 C5 C21 . . 122.5(3)
C1 C6 C5 . . 121.6(3)
C1 C6 C7 . . 119.7(3)
C5 C6 C7 . . 118.7(3)
O1 C7 C8 . . 120.1(3)
O1 C7 C6 . . 120.7(3)
C8 C7 C6 . . 119.3(3)
C9 C8 C13 . . 119.0(3)
C9 C8 C7 . . 118.5(3)
C13 C8 C7 . . 122.4(3)
C10 C9 C8 . . 120.8(3)
C10 C9 H9 . . 119.6
C8 C9 H9 . . 119.6
C9 C10 C11 . . 120.7(3)
C9 C10 H10 . . 119.6
C11 C10 H10 . . 119.6
C10 C11 C12 . . 118.1(3)
C10 C11 C14 . . 121.3(3)
C12 C11 C14 . . 120.5(3)
C13 C12 C11 . . 121.3(3)
C13 C12 H12 . . 119.4
C11 C12 H12 . . 119.4
C12 C13 C8 . . 120.1(3)
C12 C13 H13 . . 120.0
C8 C13 H13 . . 120.0
O2 C14 O3 . . 123.6(3)
O2 C14 C11 . . 118.4(3)
O3 C14 C11 . . 118.1(3)
C17 C15 C16 . . 111.7(4)
C17 C15 C1 . . 112.9(3)
C16 C15 C1 . . 111.8(3)
C17 C15 H15 . . 106.7
C16 C15 H15 . . 106.7
C1 C15 H15 . . 106.7
C15 C16 H16A . . 109.5
C15 C16 H16B . . 109.5
H16A C16 H16B . . 109.5
C15 C16 H16C . . 109.5
H16A C16 H16C . . 109.5
H16B C16 H16C . . 109.5
C15 C17 H17A . . 109.5
C15 C17 H17B . . 109.5
H17A C17 H17B . . 109.5
C15 C17 H17C . . 109.5
H17A C17 H17C . . 109.5
H17B C17 H17C . . 109.5
C3 C18 C20 . . 110.3(3)
C3 C18 C19 . . 113.0(3)
C20 C18 C19 . . 111.1(3)
C3 C18 H18 . . 107.4
C20 C18 H18 . . 107.4
C19 C18 H18 . . 107.4
C18 C19 H19A . . 109.5
C18 C19 H19B . . 109.5
H19A C19 H19B . . 109.5
C18 C19 H19C . . 109.5
H19A C19 H19C . . 109.5
H19B C19 H19C . . 109.5
C18 C20 H20A . . 109.5
C18 C20 H20B . . 109.5
H20A C20 H20B . . 109.5
C18 C20 H20C . . 109.5
H20A C20 H20C . . 109.5
H20B C20 H20C . . 109.5
C23 C21 C5 . . 112.2(3)
C23 C21 C22 . . 111.7(4)
C5 C21 C22 . . 109.8(3)
C23 C21 H21 . . 107.6
C5 C21 H21 . . 107.6
C22 C21 H21 . . 107.6
C21 C22 H22A . . 109.5
C21 C22 H22B . . 109.5
H22A C22 H22B . . 109.5
C21 C22 H22C . . 109.5
H22A C22 H22C . . 109.5
H22B C22 H22C . . 109.5
C21 C23 H23A . . 109.5
C21 C23 H23B . . 109.5
H23A C23 H23B . . 109.5
C21 C23 H23C . . 109.5
H23A C23 H23C . . 109.5
H23B C23 H23C . . 109.5
O5 Na1 O8 . . 169.12(12)
O5 Na1 O6 . . 89.92(12)
O8 Na1 O6 . . 95.90(10)
O5 Na1 O8 . 2_655 88.05(12)
O8 Na1 O8 . 2_655 87.05(9)
O6 Na1 O8 . 2_655 173.87(11)
O5 Na1 O7 . . 105.81(12)
O8 Na1 O7 . . 83.29(10)
O6 Na1 O7 . . 91.40(11)
O8 Na1 O7 2_655 . 83.60(11)
O5 Na1 O4 . . 81.20(11)
O8 Na1 O4 . . 88.54(10)
O6 Na1 O4 . . 102.81(10)
O8 Na1 O4 2_655 . 82.59(9)
O7 Na1 O4 . . 164.29(11)
O5 Na1 Na1 . 2_655 130.00(11)
O8 Na1 Na1 . 2_655 44.38(7)
O6 Na1 Na1 . 2_655 140.00(10)
O8 Na1 Na1 2_655 2_655 42.68(6)
O7 Na1 Na1 . 2_655 80.94(9)
O4 Na1 Na1 . 2_655 83.83(8)
Na1 O4 HO4A . . 98(3)
Na1 O4 HO4B . . 122(3)
HO4A O4 HO4B . . 108(3)
Na1 O5 HO5A . . 131(4)
Na1 O5 HO5B . . 110(4)
HO5A O5 HO5B . . 118(4)
Na1 O6 HO6A . . 127(3)
Na1 O6 HO6B . . 106(3)
HO6A O6 HO6B . . 108(3)
Na1 O7 HO7A . . 116(4)
Na1 O7 HO7B . . 109(4)
HO7A O7 HO7B . . 116(4)
Na1 O8 Na1 . 2_655 92.95(9)
Na1 O8 HO8A . . 119(3)
Na1 O8 HO8A 2_655 . 102(3)
Na1 O8 HO8B . . 119(3)
Na1 O8 HO8B 2_655 . 112(3)
HO8A O8 HO8B . . 110(3)
HO9A O9 HO9B . . 106(4)

loop_
_geom_bond_atom_site_label_1
_geom_bond_atom_site_label_2
_geom_bond_site_symmetry_2
_geom_bond_distance
O1 C7 . 1.216(4)
O2 C14 . 1.255(4)
O3 C14 . 1.256(4)
C1 C6 . 1.390(5)
C1 C2 . 1.390(4)
C1 C15 . 1.522(5)
C2 C3 . 1.385(4)
C2 H2 . 0.9300
C3 C4 . 1.386(4)
C3 C18 . 1.512(4)
C4 C5 . 1.388(4)
C4 H4 . 0.9300
C5 C6 . 1.394(4)
C5 C21 . 1.519(5)
C6 C7 . 1.511(5)
C7 C8 . 1.500(5)
C8 C9 . 1.385(4)
C8 C13 . 1.389(4)
C9 C10 . 1.369(5)
C9 H9 . 0.9300
C10 C11 . 1.392(4)
C10 H10 . 0.9300
C11 C12 . 1.393(4)
C11 C14 . 1.493(5)
C12 C13 . 1.371(4)
C12 H12 . 0.9300
C13 H13 . 0.9300
C15 C17 . 1.495(5)
C15 C16 . 1.505(6)
C15 H15 . 0.9800
C16 H16A . 0.9600
C16 H16B . 0.9600
C16 H16C . 0.9600
C17 H17A . 0.9600
C17 H17B . 0.9600
C17 H17C . 0.9600
C18 C20 . 1.520(5)
C18 C19 . 1.522(5)
C18 H18 . 0.9800
C19 H19A . 0.9600
C19 H19B . 0.9600
C19 H19C . 0.9600
C20 H20A . 0.9600
C20 H20B . 0.9600
C20 H20C . 0.9600
C21 C23 . 1.510(5)
C21 C22 . 1.525(6)
C21 H21 . 0.9800
C22 H22A . 0.9600
C22 H22B . 0.9600
C22 H22C . 0.9600
C23 H23A . 0.9600
C23 H23B . 0.9600
C23 H23C . 0.9600
Na1 O5 . 2.367(3)
Na1 O8 . 2.378(3)
Na1 O6 . 2.412(3)
Na1 O8 2_655 2.454(3)
Na1 O7 . 2.478(3)
Na1 O4 . 2.507(3)
Na1 Na1 2_655 3.504(3)
O4 HO4A . 0.839(18)
O4 HO4B . 0.824(18)
O5 HO5A . 0.809(19)
O5 HO5B . 0.825(19)
O6 HO6A . 0.821(18)
O6 HO6B . 0.813(18)
O7 HO7A . 0.805(19)
O7 HO7B . 0.829(19)
O8 Na1 2_655 2.454(3)
O8 HO8A . 0.813(18)
O8 HO8B . 0.826(18)
O9 HO9A . 0.845(19)
O9 HO9B . 0.841(19)

loop_
_geom_hbond_atom_site_label_D
_geom_hbond_atom_site_label_H
_geom_hbond_atom_site_label_A
_geom_hbond_site_symmetry_A
_geom_hbond_distance_DH
_geom_hbond_distance_HA
_geom_hbond_distance_DA
_geom_hbond_angle_DHA
O4 HO4A O3 . 0.839(18) 1.955(19) 2.792(3) 176(5)
O4 HO4B O2 1_655 0.824(18) 2.07(2) 2.884(4) 170(4)
O5 HO5A O2 2_665 0.809(19) 2.37(3) 3.130(4) 158(5)
O5 HO5B O3 . 0.825(19) 2.11(2) 2.892(4) 158(5)
O6 HO6A O3 2_765 0.821(18) 2.050(19) 2.870(4) 177(4)
O6 HO6B O9 2_655 0.813(18) 2.02(2) 2.807(5) 164(4)
O7 HO7B O4 2_655 0.829(19) 2.04(2) 2.850(4) 167(5)
O7 HO7A C12 2_665 0.805(19) 2.725(19) 3.527(4) 175(5)
O8 HO8A O6 2_755 0.813(18) 2.072(19) 2.882(4) 175(4)
O8 HO8B O2 2_655 0.826(18) 1.972(19) 2.795(3) 174(4)
O9 HO9A O7 2_655 0.845(19) 2.10(3) 2.919(5) 162(7)
O9 HO9B O2 . 0.841(19) 2.40(5) 3.088(5) 139(6)

_cod_database_fobs_code 2019937
